data_9004671
loop_
_publ_author_name
'Krivovichev, S. V.'
'Finch, R. J.'
'Burns, P. C.'

_publ_section_title
;
 Crystal chemistry of uranyl molybdates. V. Topologically distinct
 uranyl dimolybdate sheets in the structures of Na2[(UO2)(MoO4)2]
 and K2[(UO2)(MoO4)2](H2O)
;
_journal_name_full 'The Canadian Mineralogist'
_journal_page_first 193
_journal_page_last 200
_journal_paper_doi 10.2113/gscanmin.40.1.193
_journal_volume 40
_journal_year 2002
_chemical_formula_structural K2[(UO2)(MoO4)2](H2O)
_chemical_formula_sum 'H2 K2 Mo2 O11 U'
_space_group_IT_number 14
_symmetry_space_group_name_Hall '-P 2ybc'
_symmetry_space_group_name_H-M 'P 1 21/c 1'
_cell_angle_alpha 90
_cell_angle_beta 98.70
_cell_angle_gamma 90
_cell_formula_units_Z 4
_cell_length_a 7.893
_cell_length_b 10.907
_cell_length_c 13.558
_cell_volume 1153.764
_database_code_amcsd 0005764
_exptl_crystal_density_diffrn 3.950
_cod_original_formula_sum 'U Mo2 K2 O11 H2'
_cod_database_code 9004671
_amcsd_formula_title K2[(UO2)(MoO4)2](H2O)

loop_
_space_group_symop_operation_xyz
x,y,z
x,1/2-y,1/2+z
-x,1/2+y,1/2-z
-x,-y,-z

loop_
_atom_site_aniso_label
_atom_site_aniso_U_11
_atom_site_aniso_U_22
_atom_site_aniso_U_33
_atom_site_aniso_U_12
_atom_site_aniso_U_13
_atom_site_aniso_U_23
U 0.02580 0.01940 0.01460 0.00000 0.00000 0.00000
Mo(1) 0.03560 0.01740 0.01430 -0.00220 0.00750 -0.00010
Mo(2) 0.02600 0.02020 0.01940 0.00100 0.00550 -0.00080
K(1) 0.09800 0.09800 0.07600 0.01400 0.00900 0.00200
K(2) 0.06200 0.14700 0.08900 0.01100 0.00700 0.00000
O(1) 0.03100 0.01900 0.01600 0.00400 0.00500 0.00300
O(2) 0.06200 0.02600 0.01500 0.01600 0.00200 0.00100
O(3) 0.02700 0.04200 0.04100 -0.00500 0.01400 -0.00600
O(4) 0.05100 0.02800 0.01600 0.01300 -0.00100 0.00000
O(5) 0.03800 0.03300 0.03600 -0.00500 0.01200 -0.00100
O(6) 0.05900 0.02800 0.01500 -0.01300 0.00800 -0.00400
O(7) 0.03900 0.03800 0.03400 0.00500 0.00400 -0.00200
O(8) 0.05000 0.02900 0.02600 -0.00700 -0.00100 0.00100
O(9) 0.03400 0.03400 0.03300 -0.00400 0.01000 0.00000
O(10) 0.04300 0.06000 0.04200 0.00500 0.02000 0.01900

loop_
_atom_site_label
_atom_site_fract_x
_atom_site_fract_y
_atom_site_fract_z
_atom_site_U_iso_or_equiv
_atom_site_type_symbol
_atom_site_attached_hydrogens
U 0.47673 0.74106 0.14526 0.01980 U 0
Mo(1) 0.51110 0.60157 -0.09570 0.02210 Mo 0
Mo(2) 0.76060 0.95588 -0.14068 0.02170 Mo 0
K(1) 0.24200 0.91610 -0.12760 0.09100 K 0
K(2) 0.93630 0.66790 0.09460 0.10000 K 0
O(1) 0.42340 0.44880 -0.08340 0.02200 O 0
O(2) 0.42900 0.72350 -0.03030 0.03500 O 0
O(3) 0.28000 0.66790 0.15610 0.03600 O 0
O(4) 0.67100 0.08290 -0.08270 0.03300 O 0
O(5) 0.67500 0.81480 0.13920 0.03500 O 0
O(6) 0.43200 0.63360 -0.22140 0.03400 O 0
O(7) 0.86800 0.87090 -0.04420 0.03700 O 0
O(8) 0.59800 0.86280 -0.21180 0.03500 O 0
O(9) 0.73100 0.60290 -0.08530 0.03300 O 0
O(10) 0.91000 0.99940 -0.21500 0.04700 O 0
Wat11 0.97900 0.20900 -0.31100 0.08400 O 2

loop_
_cod_changelog_entry_id
_cod_changelog_entry_author
_cod_changelog_entry_date
_cod_changelog_entry_text
1
;cod-tools version 3.8.0
Id: cif_guess_AMCSD_atom_types 9574 2023-05-10 09:00:05Z saulius
;
2023-05-10T18:49:27+03:00
;Derived atom types and hydrogen counts
from atom names that follow the AMCSD naming convention
(Wat == water, O-H == hydroxyl).
;

loop_
_cod_related_entry_id
_cod_related_entry_database
_cod_related_entry_code
1 AMCSD 0005764
